data_4129535
loop_
_publ_author_name
'Rupasinghe, Thilini P.'
'Hutchins, Kristin M.'
'Bandaranayake, Bimali S.'
'Ghorai, Suman'
'Karunatilake, Chandana'
'Bu\<car, Dejan-Kre\<simir'
'Swenson, Dale C.'
'Arnold, Mark A.'
'MacGillivray, Leonard R.'
'Tivanski, Alexei V.'

_publ_section_title
;
 Mechanical Properties of a Series of Macro- and Nanodimensional Organic
 Cocrystals Correlate with Atomic Polarizability.
;
_journal_issue 40
_journal_name_full 'Journal of the American Chemical Society'
_journal_page_first 12768
_journal_page_last 12771
_journal_paper_doi 10.1021/jacs.5b07873
_journal_volume 137
_journal_year 2015
_chemical_formula_moiety 'C12 H10 N2, C6 H4 I2 O2'
_chemical_formula_sum 'C18 H14 I2 N2 O2'
_chemical_formula_weight 544.11
_chemical_name_common 'BPE.4,6-diIodo res'
_chemical_name_systematic
; 
'4,4'-(1,2-ethenediyl)bispyridine 4,6-diiodo-1,3-benzenediol' 
;
_space_group_IT_number 2
_space_group_name_Hall '-P 1'
_space_group_name_H-M_alt 'P -1'
_symmetry_cell_setting triclinic
_symmetry_space_group_name_H-M 'P -1'
_atom_sites_solution_hydrogens geom
_atom_sites_solution_primary direct
_atom_sites_solution_secondary difmap
_audit_creation_method SHELXL-97
_cell_angle_alpha 75.671(5)
_cell_angle_beta 70.310(5)
_cell_angle_gamma 64.891(5)
_cell_formula_units_Z 2
_cell_length_a 9.2179(10)
_cell_length_b 10.6179(12)
_cell_length_c 11.0370(12)
_cell_measurement_reflns_used 4181
_cell_measurement_temperature 298(2)
_cell_measurement_theta_max 27.88
_cell_measurement_theta_min 1.00
_cell_volume 914.02(18)
_computing_cell_refinement 'HKL Scalepack (Otwinowski & Minor, 1997)'
_computing_data_collection 'Collect (Nonius BV, 1997-2000)'
_computing_data_reduction 'HKL Denzo, Scalepack (Otwinowski & Minor, 1997)'
_computing_structure_refinement 'SHELXL-97 (Sheldrick, 1997)'
_computing_structure_solution 'SHELXS-97 (Sheldrick, 1990)'
_diffrn_ambient_temperature 298(2)
_diffrn_measured_fraction_theta_full 0.996
_diffrn_measured_fraction_theta_max 0.996
_diffrn_measurement_device_type 'Nonius KappaCCD'
_diffrn_measurement_method 'CCD phi and omega scans'
_diffrn_radiation_monochromator graphite
_diffrn_radiation_source 'fine-focus sealed tube'
_diffrn_radiation_type MoK\a
_diffrn_radiation_wavelength 0.71073
_diffrn_reflns_av_R_equivalents 0.0134
_diffrn_reflns_av_sigmaI/netI 0.0194
_diffrn_reflns_limit_h_max 10
_diffrn_reflns_limit_h_min -10
_diffrn_reflns_limit_k_max 12
_diffrn_reflns_limit_k_min -12
_diffrn_reflns_limit_l_max 12
_diffrn_reflns_limit_l_min -13
_diffrn_reflns_number 5767
_diffrn_reflns_theta_full 24.99
_diffrn_reflns_theta_max 24.99
_diffrn_reflns_theta_min 2.63
_exptl_absorpt_coefficient_mu 3.453
_exptl_absorpt_correction_T_max 0.8196
_exptl_absorpt_correction_T_min 0.4141
_exptl_absorpt_correction_type multi-scan
_exptl_absorpt_process_details 'HKL Scalepack (Otwinowski & Minor, 1997)'
_exptl_crystal_colour colorless
_exptl_crystal_density_diffrn 1.977
_exptl_crystal_density_method 'not measured'
_exptl_crystal_description needle
_exptl_crystal_F_000 516
_exptl_crystal_size_max 0.31
_exptl_crystal_size_mid 0.07
_exptl_crystal_size_min 0.06
_refine_diff_density_max 0.683
_refine_diff_density_min -0.772
_refine_diff_density_rms 0.070
_refine_ls_extinction_method none
_refine_ls_goodness_of_fit_ref 1.082
_refine_ls_hydrogen_treatment constr
_refine_ls_matrix_type full
_refine_ls_number_parameters 219
_refine_ls_number_reflns 3194
_refine_ls_number_restraints 0
_refine_ls_restrained_S_all 1.082
_refine_ls_R_factor_all 0.0254
_refine_ls_R_factor_gt 0.0221
_refine_ls_shift/su_max 0.000
_refine_ls_shift/su_mean 0.000
_refine_ls_structure_factor_coef Fsqd
_refine_ls_weighting_details 'calc w=1/[\s^2^(Fo^2^)+(0.0222P)^2^+1.2375P] where P=(Fo^2^+2Fc^2^)/3'
_refine_ls_weighting_scheme calc
_refine_ls_wR_factor_gt 0.0557
_refine_ls_wR_factor_ref 0.0570
_reflns_number_gt 2915
_reflns_number_total 3194
_reflns_threshold_expression >2sigma(I)
_cod_data_source_file ja5b07873_si_002.cif
_cod_data_source_block mcg1092
_cod_original_cell_volume 914.02(17)
_cod_original_sg_symbol_H-M P-1
_cod_database_code 4129535

loop_
_symmetry_equiv_pos_as_xyz
'x, y, z'
'-x, -y, -z'

loop_
_atom_site_label
_atom_site_type_symbol
_atom_site_fract_x
_atom_site_fract_y
_atom_site_fract_z
_atom_site_U_iso_or_equiv
_atom_site_adp_type
_atom_site_occupancy
_atom_site_symmetry_multiplicity
_atom_site_calc_flag
_atom_site_refinement_flags
I2 I -0.16588(3) 0.38448(2) 0.22150(2) 0.04491(8) Uani 1 1 d .
I1 I 0.33048(3) 0.41510(3) 0.44075(2) 0.04757(9) Uani 1 1 d .
O1 O 0.1650(3) 0.2738(3) 0.0005(2) 0.0478(6) Uani 1 1 d .
H1O H 0.2481 0.2481 -0.0597 0.072 Uiso 1 1 calc R
O2 O 0.5593(3) 0.3035(4) 0.1751(3) 0.0605(8) Uani 1 1 d .
H2O H 0.6223 0.2751 0.1063 0.091 Uiso 1 1 calc R
C17 C 0.1166(4) 0.3853(3) 0.3014(3) 0.0337(7) Uani 1 1 d .
H17 H 0.0331 0.4165 0.3755 0.040 Uiso 1 1 calc R
C15 C 0.4039(4) 0.3210(4) 0.1809(3) 0.0376(7) Uani 1 1 d .
C14 C 0.3648(4) 0.2911(4) 0.0835(3) 0.0407(8) Uani 1 1 d .
H14 H 0.4486 0.2597 0.0095 0.049 Uiso 1 1 calc R
C13 C 0.2042(4) 0.3064(3) 0.0930(3) 0.0358(7) Uani 1 1 d .
C18 C 0.0792(4) 0.3556(3) 0.2037(3) 0.0336(7) Uani 1 1 d .
C16 C 0.2766(4) 0.3695(3) 0.2906(3) 0.0334(7) Uani 1 1 d .
N1 N 0.4340(4) 0.1742(3) 0.7932(3) 0.0514(8) Uani 1 1 d .
C1 C 0.4532(5) 0.0607(4) 0.7485(4) 0.0581(10) Uani 1 1 d .
H1 H 0.3808 0.0146 0.7934 0.070 Uiso 1 1 calc R
C2 C 0.5745(5) 0.0079(4) 0.6394(3) 0.0537(10) Uani 1 1 d .
H2 H 0.5828 -0.0719 0.6125 0.064 Uiso 1 1 calc R
C3 C 0.6843(4) 0.0752(4) 0.5702(3) 0.0434(8) Uani 1 1 d .
C5 C 0.5390(5) 0.2377(4) 0.7264(4) 0.0515(9) Uani 1 1 d .
H5 H 0.5277 0.3173 0.7555 0.062 Uiso 1 1 calc R
C7 C 0.8493(4) -0.0783(4) 0.3954(3) 0.0478(9) Uani 1 1 d .
H7 H 0.7912 -0.1369 0.4387 0.057 Uiso 1 1 calc R
C4 C 0.6643(5) 0.1927(4) 0.6160(3) 0.0483(8) Uani 1 1 d .
H4 H 0.7344 0.2414 0.5731 0.058 Uiso 1 1 calc R
C6 C 0.8128(5) 0.0311(4) 0.4501(3) 0.0485(9) Uani 1 1 d .
H6 H 0.8746 0.0871 0.4086 0.058 Uiso 1 1 calc R
C8 C 0.9736(4) -0.1181(4) 0.2718(3) 0.0411(8) Uani 1 1 d .
C12 C 1.0574(5) -0.0342(4) 0.1910(4) 0.0527(9) Uani 1 1 d .
H12 H 1.0349 0.0527 0.2126 0.063 Uiso 1 1 calc R
C9 C 1.0110(5) -0.2435(4) 0.2315(4) 0.0518(9) Uani 1 1 d .
H9 H 0.9559 -0.3026 0.2813 0.062 Uiso 1 1 calc R
N2 N 1.2124(3) -0.2034(3) 0.0411(3) 0.0465(7) Uani 1 1 d .
C10 C 1.1296(5) -0.2817(4) 0.1179(4) 0.0508(9) Uani 1 1 d .
H10 H 1.1530 -0.3675 0.0936 0.061 Uiso 1 1 calc R
C11 C 1.1746(5) -0.0803(4) 0.0782(4) 0.0564(10) Uani 1 1 d .
H11 H 1.2300 -0.0226 0.0253 0.068 Uiso 1 1 calc R

loop_
_atom_site_aniso_label
_atom_site_aniso_U_11
_atom_site_aniso_U_22
_atom_site_aniso_U_33
_atom_site_aniso_U_23
_atom_site_aniso_U_13
_atom_site_aniso_U_12
I2 0.02919(12) 0.05776(15) 0.04803(14) -0.01691(11) -0.00364(9) -0.01584(10)
I1 0.04273(14) 0.06983(17) 0.03780(13) -0.02289(11) -0.00431(10) -0.02406(12)
O1 0.0359(12) 0.0767(17) 0.0374(13) -0.0295(12) 0.0015(10) -0.0233(12)
O2 0.0276(12) 0.114(2) 0.0461(15) -0.0438(15) 0.0069(11) -0.0267(14)
C17 0.0269(15) 0.0387(16) 0.0298(15) -0.0139(12) 0.0036(12) -0.0101(13)
C15 0.0259(15) 0.0527(19) 0.0332(16) -0.0155(14) 0.0006(13) -0.0147(14)
C14 0.0289(16) 0.062(2) 0.0290(16) -0.0217(15) 0.0064(13) -0.0163(15)
C13 0.0333(16) 0.0456(18) 0.0293(15) -0.0141(13) -0.0029(13) -0.0146(14)
C18 0.0262(15) 0.0402(17) 0.0335(16) -0.0117(13) -0.0008(12) -0.0130(13)
C16 0.0288(15) 0.0410(17) 0.0295(15) -0.0147(13) -0.0002(12) -0.0123(13)
N1 0.0446(17) 0.064(2) 0.0355(16) -0.0218(14) 0.0022(13) -0.0115(15)
C1 0.059(2) 0.065(2) 0.040(2) -0.0151(18) 0.0081(18) -0.024(2)
C2 0.061(2) 0.049(2) 0.0389(19) -0.0177(16) 0.0067(17) -0.0172(18)
C3 0.0403(18) 0.0458(19) 0.0290(16) -0.0082(14) -0.0020(14) -0.0057(15)
C5 0.051(2) 0.058(2) 0.043(2) -0.0225(17) -0.0084(17) -0.0111(18)
C7 0.0430(19) 0.052(2) 0.0355(18) -0.0104(15) 0.0069(15) -0.0157(16)
C4 0.049(2) 0.052(2) 0.0375(18) -0.0136(15) -0.0038(16) -0.0148(17)
C6 0.046(2) 0.052(2) 0.0379(18) -0.0124(16) 0.0048(15) -0.0178(17)
C8 0.0329(17) 0.0446(18) 0.0343(17) -0.0099(14) 0.0018(14) -0.0090(14)
C12 0.055(2) 0.048(2) 0.044(2) -0.0182(16) 0.0078(17) -0.0171(17)
C9 0.054(2) 0.053(2) 0.0415(19) -0.0152(16) 0.0079(17) -0.0250(18)
N2 0.0336(15) 0.0621(19) 0.0349(15) -0.0200(14) 0.0028(12) -0.0111(14)
C10 0.046(2) 0.054(2) 0.045(2) -0.0250(17) 0.0035(16) -0.0130(17)
C11 0.052(2) 0.064(2) 0.042(2) -0.0124(18) 0.0112(17) -0.0267(19)

loop_
_atom_type_symbol
_atom_type_description
_atom_type_scat_dispersion_real
_atom_type_scat_dispersion_imag
_atom_type_scat_source
C C 0.0033 0.0016 'International Tables Vol C Tables 4.2.6.8 and 6.1.1.4'
H H 0.0000 0.0000 'International Tables Vol C Tables 4.2.6.8 and 6.1.1.4'
N N 0.0061 0.0033 'International Tables Vol C Tables 4.2.6.8 and 6.1.1.4'
O O 0.0106 0.0060 'International Tables Vol C Tables 4.2.6.8 and 6.1.1.4'
I I -0.4742 1.8119 'International Tables Vol C Tables 4.2.6.8 and 6.1.1.4'

loop_
_geom_angle_atom_site_label_1
_geom_angle_atom_site_label_2
_geom_angle_atom_site_label_3
_geom_angle
C13 O1 H1O 109.5
C15 O2 H2O 109.5
C18 C17 C16 120.7(3)
C18 C17 H17 119.7
C16 C17 H17 119.7
O2 C15 C14 122.9(3)
O2 C15 C16 118.7(3)
C14 C15 C16 118.4(3)
C15 C14 C13 121.9(3)
C15 C14 H14 119.1
C13 C14 H14 119.1
O1 C13 C14 122.6(3)
O1 C13 C18 118.9(3)
C14 C13 C18 118.5(3)
C17 C18 C13 120.2(3)
C17 C18 I2 119.8(2)
C13 C18 I2 120.1(2)
C17 C16 C15 120.4(3)
C17 C16 I1 120.0(2)
C15 C16 I1 119.6(2)
C5 N1 C1 116.5(3)
N1 C1 C2 123.7(4)
N1 C1 H1 118.1
C2 C1 H1 118.1
C1 C2 C3 119.3(4)
C1 C2 H2 120.3
C3 C2 H2 120.3
C4 C3 C2 117.0(3)
C4 C3 C6 119.3(3)
C2 C3 C6 123.6(3)
N1 C5 C4 123.9(4)
N1 C5 H5 118.0
C4 C5 H5 118.0
C6 C7 C8 126.4(3)
C6 C7 H7 116.8
C8 C7 H7 116.8
C3 C4 C5 119.5(4)
C3 C4 H4 120.3
C5 C4 H4 120.3
C7 C6 C3 126.9(4)
C7 C6 H6 116.6
C3 C6 H6 116.6
C9 C8 C12 116.6(3)
C9 C8 C7 120.3(3)
C12 C8 C7 123.1(3)
C11 C12 C8 119.6(3)
C11 C12 H12 120.2
C8 C12 H12 120.2
C10 C9 C8 120.1(3)
C10 C9 H9 120.0
C8 C9 H9 120.0
C10 N2 C11 116.6(3)
N2 C10 C9 123.7(3)
N2 C10 H10 118.1
C9 C10 H10 118.1
N2 C11 C12 123.3(4)
N2 C11 H11 118.3
C12 C11 H11 118.3

loop_
_geom_bond_atom_site_label_1
_geom_bond_atom_site_label_2
_geom_bond_distance
I2 C18 2.093(3)
I1 C16 2.094(3)
O1 C13 1.350(4)
O1 H1O 0.8200
O2 C15 1.345(4)
O2 H2O 0.8200
C17 C18 1.376(4)
C17 C16 1.378(4)
C17 H17 0.9300
C15 C14 1.383(5)
C15 C16 1.395(4)
C14 C13 1.389(5)
C14 H14 0.9300
C13 C18 1.396(4)
N1 C5 1.327(5)
N1 C1 1.334(5)
C1 C2 1.382(5)
C1 H1 0.9300
C2 C3 1.393(5)
C2 H2 0.9300
C3 C4 1.379(5)
C3 C6 1.469(4)
C5 C4 1.385(5)
C5 H5 0.9300
C7 C6 1.306(5)
C7 C8 1.474(4)
C7 H7 0.9300
C4 H4 0.9300
C6 H6 0.9300
C8 C9 1.375(5)
C8 C12 1.383(5)
C12 C11 1.379(5)
C12 H12 0.9300
C9 C10 1.372(5)
C9 H9 0.9300
N2 C10 1.322(5)
N2 C11 1.334(5)
C10 H10 0.9300
C11 H11 0.9300
